data_7109279
loop_
_publ_author_name
'Kocman, V.'
'Nyburg, S.C.'
'Fawcett, J.K.'
'O'Brian, R.J.'

_publ_section_title
;
 The crystal structure of alpha-Ag3 N Se O3
;
_journal_name_full 'Chemical Communications (1965 - 1969)'
_journal_page_first 1198
_journal_page_last 1198
_journal_volume 1969
_journal_year 1969
_chemical_formula_sum 'Ag3 N O3 Se'
_chemical_name_systematic 'Ag3 N Se O3'
_space_group_IT_number 161
_symmetry_space_group_name_Hall 'R 3 -2"c'
_symmetry_space_group_name_H-M 'R 3 c :H'
_cell_angle_alpha 90
_cell_angle_beta 90
_cell_angle_gamma 120
_cell_formula_units_Z 6
_cell_length_a 8.462
_cell_length_b 8.462
_cell_length_c 11.372
_cell_volume 705.202
_citation_journal_id_ASTM CCOMA8
_cod_data_source_file silver3-x_58.cif
_cod_data_source_block Ag3N1O3Se1
_cod_original_formula_sum 'Ag3 N1 O3 Se1'
_cod_database_code 7109279

loop_
_symmetry_equiv_pos_as_xyz
x,y,z
-y,x-y,z
-x+y,-x,z
-y,-x,z+1/2
x,x-y,z+1/2
-x+y,y,z+1/2
x+2/3,y+1/3,z+1/3
-y+2/3,x-y+1/3,z+1/3
-x+y+2/3,-x+1/3,z+1/3
-y+2/3,-x+1/3,z+5/6
x+2/3,x-y+1/3,z+5/6
-x+y+2/3,y+1/3,z+5/6
x+1/3,y+2/3,z+2/3
-y+1/3,x-y+2/3,z+2/3
-x+y+1/3,-x+2/3,z+2/3
-y+1/3,-x+2/3,z+7/6
x+1/3,x-y+2/3,z+7/6
-x+y+1/3,y+2/3,z+7/6

loop_
_atom_site_label
_atom_site_type_symbol
_atom_site_fract_x
_atom_site_fract_y
_atom_site_fract_z
_atom_site_occupancy
_atom_site_U_iso_or_equiv
O1 O-2 0.128 0.2085 0.0568 1 0.0
Se1 Se+6 0 0 0 1 0.0
Ag1 Ag+1 0.2059 0.2602 0.78 1 0.0
N1 N-3 0 0 0.8523 1 0.0
